data_4118261
loop_
_publ_author_name
'Zhixue Zhu'
'Albert C. Fahrenbach'
'Hao Li'
'Jonathan C. Barnes'
'Zhichang Liu'
'Scott M. Dyar'
'Huacheng Zhang'
'Juying Lei'
'Raanan Carmieli'
'Amy A. Sarjeant'
'Charlotte L. Stern'
'Michael R. Wasielewski'
'J. Fraser Stoddart'

_publ_section_title
;
 Controlling Switching in Bistable [2]Catenanes by Combining
 Donor-Acceptor and Radical-Radical Interactions
;
_journal_name_full 'Journal of the American Chemical Society'
_journal_page_first 11709
_journal_page_last 11720
_journal_paper_doi 10.1021/ja3037355
_journal_volume 134
_journal_year 2012
_chemical_formula_moiety 'C36 H40 N8 O4, 2(F6 P), 3(C2 H3 N)'
_chemical_formula_sum 'C42 H49 F12 N11 O4 P2'
_chemical_formula_weight 1061.86
_chemical_name_systematic
; 
 ? 
;
_space_group_IT_number 14
_symmetry_cell_setting monoclinic
_symmetry_space_group_name_Hall '-P 2ybc'
_symmetry_space_group_name_H-M 'P 1 21/c 1'
_atom_sites_solution_hydrogens geom
_atom_sites_solution_primary direct
_atom_sites_solution_secondary difmap
_audit_creation_method SHELXL-97
_cell_angle_alpha 90.00
_cell_angle_beta 106.054(4)
_cell_angle_gamma 90.00
_cell_formula_units_Z 4
_cell_length_a 14.4526(7)
_cell_length_b 26.2634(15)
_cell_length_c 13.1445(8)
_cell_measurement_reflns_used 7232
_cell_measurement_temperature 100(2)
_cell_measurement_theta_max 63.96
_cell_measurement_theta_min 3.18
_cell_volume 4794.7(5)
_computing_cell_refinement 'Bruker SAINT'
_computing_data_collection 'Bruker APEX2'
_computing_data_reduction 'Bruker SAINT'
_computing_molecular_graphics 'Bruker SHELXTL'
_computing_publication_material 'Bruker SHELXTL'
_computing_structure_refinement 'SHELXL-97 (Sheldrick, 2008)'
_computing_structure_solution 'SHELXS-97 (Sheldrick, 2008)'
_diffrn_ambient_temperature 100(2)
_diffrn_measured_fraction_theta_full 0.964
_diffrn_measured_fraction_theta_max 0.964
_diffrn_measurement_device_type 'Bruker APEX-II CCD'
_diffrn_measurement_method '\f and \w scans'
_diffrn_radiation_monochromator 'Quazar optics'
_diffrn_radiation_source microsource
_diffrn_radiation_type CuK\a
_diffrn_radiation_wavelength 1.54178
_diffrn_reflns_av_R_equivalents 0.0589
_diffrn_reflns_av_sigmaI/netI 0.0487
_diffrn_reflns_limit_h_max 16
_diffrn_reflns_limit_h_min -16
_diffrn_reflns_limit_k_max 30
_diffrn_reflns_limit_k_min -30
_diffrn_reflns_limit_l_max 15
_diffrn_reflns_limit_l_min -6
_diffrn_reflns_number 37075
_diffrn_reflns_theta_full 65.14
_diffrn_reflns_theta_max 65.14
_diffrn_reflns_theta_min 3.18
_diffrn_standards_number 0
_exptl_absorpt_coefficient_mu 1.724
_exptl_absorpt_correction_T_max 0.7526
_exptl_absorpt_correction_T_min 0.6076
_exptl_absorpt_correction_type multi-scan
_exptl_absorpt_process_details 'SADABS, Bruker'
_exptl_crystal_colour red
_exptl_crystal_density_diffrn 1.471
_exptl_crystal_description plate
_exptl_crystal_F_000 2192
_exptl_crystal_size_max 0.34
_exptl_crystal_size_mid 0.15
_exptl_crystal_size_min 0.04
_refine_diff_density_max 0.723
_refine_diff_density_min -0.664
_refine_diff_density_rms 0.076
_refine_ls_extinction_method none
_refine_ls_goodness_of_fit_ref 1.040
_refine_ls_hydrogen_treatment constr
_refine_ls_matrix_type full
_refine_ls_number_parameters 642
_refine_ls_number_reflns 7881
_refine_ls_number_restraints 0
_refine_ls_restrained_S_all 1.040
_refine_ls_R_factor_all 0.0853
_refine_ls_R_factor_gt 0.0634
_refine_ls_shift/su_max 0.001
_refine_ls_shift/su_mean 0.000
_refine_ls_structure_factor_coef Fsqd
_refine_ls_weighting_details 'calc w=1/[\s^2^(Fo^2^)+(0.0966P)^2^+6.6105P] where P=(Fo^2^+2Fc^2^)/3'
_refine_ls_weighting_scheme calc
_refine_ls_wR_factor_gt 0.1685
_refine_ls_wR_factor_ref 0.1850
_reflns_number_gt 5896
_reflns_number_total 7881
_reflns_threshold_expression >2sigma(I)
_cod_data_source_file ja3037355_si_002.cif
_cod_data_source_block n1202
_cod_database_code 4118261

loop_
_symmetry_equiv_pos_as_xyz
'x, y, z'
'-x, y+1/2, -z+1/2'
'-x, -y, -z'
'x, -y-1/2, z-1/2'

loop_
_atom_site_label
_atom_site_type_symbol
_atom_site_fract_x
_atom_site_fract_y
_atom_site_fract_z
_atom_site_U_iso_or_equiv
_atom_site_adp_type
_atom_site_occupancy
_atom_site_symmetry_multiplicity
_atom_site_calc_flag
_atom_site_refinement_flags
O1 O 0.73052(16) 0.64149(10) 0.4578(2) 0.0347(6) Uani 1 1 d .
O2 O 0.86971(17) 0.57490(10) 0.5584(2) 0.0349(6) Uani 1 1 d .
O3 O 0.44395(17) 0.92816(10) 0.3300(2) 0.0368(6) Uani 1 1 d .
O4 O 0.57341(16) 0.85209(10) 0.4360(2) 0.0341(6) Uani 1 1 d .
N1 N 1.03673(19) 0.63746(11) 0.5794(2) 0.0287(7) Uani 1 1 d .
N2 N 1.0543(2) 0.64602(14) 0.4848(3) 0.0454(9) Uani 1 1 d .
N3 N 1.0487(2) 0.69867(13) 0.4739(3) 0.0425(8) Uani 1 1 d .
N4 N 0.90266(18) 0.72410(11) 0.2598(2) 0.0272(6) Uani 1 1 d .
N5 N 0.40105(19) 0.75349(13) 0.1365(2) 0.0332(7) Uani 1 1 d .
N6 N 0.28453(19) 0.78847(12) 0.3811(2) 0.0331(7) Uani 1 1 d .
N7 N 0.2933(2) 0.83344(13) 0.4267(2) 0.0343(7) Uani 1 1 d .
N8 N 0.2850(2) 0.86837(12) 0.3509(3) 0.0344(7) Uani 1 1 d .
C1 C 0.6571(2) 0.67547(14) 0.4476(3) 0.0292(8) Uani 1 1 d .
C2 C 0.6874(2) 0.72728(14) 0.4564(3) 0.0262(7) Uani 1 1 d .
C3 C 0.7864(2) 0.74087(14) 0.4800(3) 0.0280(8) Uani 1 1 d .
H3 H 0.8344 0.7151 0.4920 0.034 Uiso 1 1 calc R
C4 C 0.8122(2) 0.79082(14) 0.4851(3) 0.0295(8) Uani 1 1 d .
H4 H 0.8784 0.7996 0.5000 0.035 Uiso 1 1 calc R
C5 C 0.7426(2) 0.83001(15) 0.4687(3) 0.0309(8) Uani 1 1 d .
H5 H 0.7618 0.8647 0.4712 0.037 Uiso 1 1 calc R
C6 C 0.6465(2) 0.81748(14) 0.4492(3) 0.0298(8) Uani 1 1 d .
C7 C 0.6164(2) 0.76603(14) 0.4416(3) 0.0268(7) Uani 1 1 d .
C8 C 0.5174(2) 0.75187(15) 0.4199(3) 0.0300(8) Uani 1 1 d .
H8 H 0.4692 0.7774 0.4087 0.036 Uiso 1 1 calc R
C9 C 0.4919(2) 0.70165(15) 0.4150(3) 0.0321(8) Uani 1 1 d .
H9 H 0.4260 0.6928 0.4022 0.038 Uiso 1 1 calc R
C10 C 0.5612(2) 0.66259(15) 0.4287(3) 0.0323(8) Uani 1 1 d .
H10 H 0.5421 0.6279 0.4250 0.039 Uiso 1 1 calc R
C11 C 0.7095(3) 0.58829(14) 0.4549(3) 0.0363(9) Uani 1 1 d .
H11A H 0.6608 0.5795 0.3880 0.044 Uiso 1 1 calc R
H11B H 0.6841 0.5788 0.5149 0.044 Uiso 1 1 calc R
C12 C 0.8017(3) 0.56066(15) 0.4623(3) 0.0353(8) Uani 1 1 d .
H12A H 0.7908 0.5234 0.4612 0.042 Uiso 1 1 calc R
H12B H 0.8262 0.5697 0.4014 0.042 Uiso 1 1 calc R
C13 C 0.9619(2) 0.55327(14) 0.5688(3) 0.0352(9) Uani 1 1 d .
H13A H 0.9721 0.5481 0.4981 0.042 Uiso 1 1 calc R
H13B H 0.9668 0.5198 0.6046 0.042 Uiso 1 1 calc R
C14 C 1.0367(2) 0.58922(14) 0.6332(3) 0.0346(9) Uani 1 1 d .
H14A H 1.0238 0.5954 0.7024 0.042 Uiso 1 1 calc R
H14B H 1.1011 0.5733 0.6469 0.042 Uiso 1 1 calc R
C15 C 1.0216(2) 0.68118(12) 0.6237(2) 0.0188(7) Uani 1 1 d .
H15 H 1.0082 0.6848 0.6901 0.023 Uiso 1 1 calc R
C16 C 1.02859(19) 0.71838(12) 0.5597(3) 0.0186(7) Uani 1 1 d .
H16 H 1.0207 0.7536 0.5720 0.022 Uiso 1 1 calc R
C17 C 1.0658(2) 0.73161(14) 0.3884(3) 0.0317(8) Uani 1 1 d .
H17A H 1.1352 0.7305 0.3924 0.038 Uiso 1 1 calc R
H17B H 1.0496 0.7672 0.4015 0.038 Uiso 1 1 calc R
C18 C 1.0084(2) 0.71670(15) 0.2770(3) 0.0327(8) Uani 1 1 d .
H18A H 1.0301 0.7375 0.2251 0.039 Uiso 1 1 calc R
H18B H 1.0212 0.6805 0.2646 0.039 Uiso 1 1 calc R
C19 C 0.8457(2) 0.68373(14) 0.2582(3) 0.0289(8) Uani 1 1 d .
H19 H 0.8736 0.6509 0.2726 0.035 Uiso 1 1 calc R
C20 C 0.7481(2) 0.68898(14) 0.2362(3) 0.0293(8) Uani 1 1 d .
H20 H 0.7088 0.6599 0.2349 0.035 Uiso 1 1 calc R
C21 C 0.7059(2) 0.73731(14) 0.2156(3) 0.0266(7) Uani 1 1 d .
C22 C 0.7672(2) 0.77884(14) 0.2194(3) 0.0282(8) Uani 1 1 d .
H22 H 0.7412 0.8122 0.2064 0.034 Uiso 1 1 calc R
C23 C 0.8652(2) 0.77163(14) 0.2421(3) 0.0281(8) Uani 1 1 d .
H23 H 0.9066 0.8000 0.2453 0.034 Uiso 1 1 calc R
C24 C 0.5990(2) 0.74342(14) 0.1888(3) 0.0268(8) Uani 1 1 d .
C25 C 0.5390(2) 0.70091(15) 0.1687(3) 0.0306(8) Uani 1 1 d .
H25 H 0.5660 0.6677 0.1724 0.037 Uiso 1 1 calc R
C26 C 0.4408(2) 0.70690(15) 0.1434(3) 0.0314(8) Uani 1 1 d .
H26 H 0.4004 0.6777 0.1307 0.038 Uiso 1 1 calc R
C27 C 0.4575(2) 0.79549(15) 0.1559(3) 0.0332(8) Uani 1 1 d .
H27 H 0.4286 0.8282 0.1510 0.040 Uiso 1 1 calc R
C28 C 0.5566(2) 0.79132(15) 0.1826(3) 0.0299(8) Uani 1 1 d .
H28 H 0.5956 0.8210 0.1967 0.036 Uiso 1 1 calc R
C29 C 0.2940(2) 0.75782(18) 0.1077(3) 0.0406(10) Uani 1 1 d .
H29A H 0.2653 0.7320 0.0533 0.049 Uiso 1 1 calc R
H29B H 0.2746 0.7919 0.0769 0.049 Uiso 1 1 calc R
C30 C 0.2555(2) 0.75024(16) 0.2029(3) 0.0346(9) Uani 1 1 d .
H30 H 0.2248 0.7198 0.2151 0.042 Uiso 1 1 calc R
C31 C 0.2700(2) 0.79486(15) 0.2756(3) 0.0305(8) Uani 1 1 d .
C32 C 0.2699(2) 0.84617(15) 0.2559(3) 0.0355(9) Uani 1 1 d .
H32 H 0.2610 0.8624 0.1894 0.043 Uiso 1 1 calc R
C33 C 0.2927(3) 0.92240(16) 0.3782(4) 0.0456(10) Uani 1 1 d .
H33A H 0.3221 0.9261 0.4553 0.055 Uiso 1 1 calc R
H33B H 0.2274 0.9374 0.3609 0.055 Uiso 1 1 calc R
C34 C 0.3528(3) 0.95119(16) 0.3194(4) 0.0442(10) Uani 1 1 d .
H34A H 0.3172 0.9529 0.2434 0.053 Uiso 1 1 calc R
H34B H 0.3626 0.9865 0.3468 0.053 Uiso 1 1 calc R
C35 C 0.5087(3) 0.93502(16) 0.4312(3) 0.0410(9) Uani 1 1 d .
H35A H 0.4784 0.9235 0.4862 0.049 Uiso 1 1 calc R
H35B H 0.5248 0.9716 0.4431 0.049 Uiso 1 1 calc R
C36 C 0.5988(3) 0.90485(15) 0.4390(3) 0.0375(9) Uani 1 1 d .
H36A H 0.6253 0.9133 0.3792 0.045 Uiso 1 1 calc R
H36B H 0.6481 0.9128 0.5060 0.045 Uiso 1 1 calc R
P1 P 0.88424(7) 0.54699(4) 0.16369(9) 0.0385(3) Uani 1 1 d .
F1 F 0.95247(16) 0.57261(9) 0.2686(2) 0.0567(7) Uani 1 1 d .
F2 F 0.81343(18) 0.52207(10) 0.0599(2) 0.0558(7) Uani 1 1 d .
F3 F 0.90411(17) 0.59397(11) 0.0975(2) 0.0623(8) Uani 1 1 d .
F4 F 0.79372(15) 0.57681(9) 0.1826(2) 0.0470(6) Uani 1 1 d .
F5 F 0.8626(2) 0.50177(10) 0.2344(2) 0.0696(9) Uani 1 1 d .
F6 F 0.9728(2) 0.51692(12) 0.1469(3) 0.0823(10) Uani 1 1 d .
P2 P 0.28652(7) 0.58739(4) 0.43873(9) 0.0404(3) Uani 1 1 d .
F7 F 0.2468(2) 0.58092(10) 0.5399(2) 0.0586(7) Uani 1 1 d .
F8 F 0.3264(2) 0.59500(13) 0.3395(3) 0.0815(10) Uani 1 1 d .
F9 F 0.31123(17) 0.52811(9) 0.4427(2) 0.0560(7) Uani 1 1 d .
F10 F 0.18207(18) 0.57712(12) 0.3654(2) 0.0688(8) Uani 1 1 d .
F11 F 0.26324(19) 0.64707(10) 0.4389(3) 0.0646(8) Uani 1 1 d .
F12 F 0.39140(18) 0.59817(12) 0.5133(3) 0.0846(11) Uani 1 1 d .
N9 N 0.6946(2) 0.59815(14) 0.7158(3) 0.0447(8) Uani 1 1 d .
C37 C 0.7578(3) 0.57151(15) 0.7481(3) 0.0372(9) Uani 1 1 d .
C38 C 0.8388(3) 0.53729(18) 0.7908(4) 0.0502(11) Uani 1 1 d .
H38A H 0.8426 0.5292 0.8646 0.075 Uiso 1 1 calc R
H38B H 0.8986 0.5538 0.7874 0.075 Uiso 1 1 calc R
H38C H 0.8296 0.5058 0.7491 0.075 Uiso 1 1 calc R
N10 N 0.4840(4) 0.57131(19) 0.1875(4) 0.0740(13) Uani 1 1 d .
C39 C 0.4839(3) 0.54164(19) 0.2506(4) 0.0503(11) Uani 1 1 d .
C40 C 0.4862(3) 0.50429(18) 0.3340(4) 0.0494(11) Uani 1 1 d .
H40A H 0.5519 0.4913 0.3620 0.074 Uiso 1 1 calc R
H40B H 0.4427 0.4760 0.3047 0.074 Uiso 1 1 calc R
H40C H 0.4655 0.5206 0.3912 0.074 Uiso 1 1 calc R
N11 N 0.0183(4) 0.86597(17) 0.3937(4) 0.0661(12) Uani 1 1 d .
C41 C 0.0658(4) 0.88315(18) 0.4694(4) 0.0534(12) Uani 1 1 d .
C42 C 0.1268(4) 0.9058(3) 0.5645(5) 0.0841(19) Uani 1 1 d .
H42A H 0.1831 0.8840 0.5929 0.126 Uiso 1 1 calc R
H42B H 0.0907 0.9092 0.6172 0.126 Uiso 1 1 calc R
H42C H 0.1480 0.9395 0.5480 0.126 Uiso 1 1 calc R

loop_
_atom_site_aniso_label
_atom_site_aniso_U_11
_atom_site_aniso_U_22
_atom_site_aniso_U_33
_atom_site_aniso_U_23
_atom_site_aniso_U_13
_atom_site_aniso_U_12
O1 0.0213(12) 0.0379(14) 0.0446(16) 0.0050(12) 0.0083(11) 0.0003(10)
O2 0.0264(12) 0.0405(14) 0.0384(15) -0.0007(12) 0.0101(11) 0.0036(10)
O3 0.0276(13) 0.0452(15) 0.0377(15) 0.0028(12) 0.0091(11) 0.0039(11)
O4 0.0202(12) 0.0405(14) 0.0416(15) 0.0009(12) 0.0084(11) 0.0046(10)
N1 0.0185(13) 0.0422(17) 0.0251(16) 0.0037(13) 0.0057(12) 0.0034(12)
N2 0.0288(17) 0.052(2) 0.052(2) 0.0032(17) 0.0057(15) 0.0015(14)
N3 0.0188(15) 0.048(2) 0.055(2) 0.0046(17) 0.0009(14) -0.0001(13)
N4 0.0163(13) 0.0416(17) 0.0236(16) 0.0032(13) 0.0053(11) 0.0030(12)
N5 0.0141(13) 0.060(2) 0.0249(16) -0.0007(14) 0.0043(11) 0.0044(13)
N6 0.0186(14) 0.0466(19) 0.0349(19) 0.0006(15) 0.0085(12) 0.0008(12)
N7 0.0244(15) 0.0473(19) 0.0330(18) 0.0033(15) 0.0111(13) 0.0037(13)
N8 0.0223(14) 0.0453(18) 0.0382(19) 0.0039(15) 0.0125(13) 0.0061(13)
C1 0.0192(16) 0.044(2) 0.0235(19) 0.0037(15) 0.0051(14) 0.0024(14)
C2 0.0172(15) 0.041(2) 0.0198(18) 0.0010(15) 0.0045(13) -0.0018(14)
C3 0.0176(16) 0.045(2) 0.0205(18) 0.0021(15) 0.0041(13) 0.0021(14)
C4 0.0143(15) 0.046(2) 0.0266(19) 0.0012(16) 0.0037(13) -0.0036(14)
C5 0.0226(17) 0.040(2) 0.030(2) -0.0014(16) 0.0070(14) -0.0038(14)
C6 0.0201(16) 0.042(2) 0.0261(19) -0.0004(16) 0.0052(14) 0.0033(14)
C7 0.0153(15) 0.047(2) 0.0178(17) 0.0013(15) 0.0036(13) 0.0001(14)
C8 0.0156(15) 0.049(2) 0.0246(19) 0.0010(16) 0.0045(13) 0.0006(14)
C9 0.0137(15) 0.056(2) 0.0251(19) 0.0000(17) 0.0033(13) -0.0033(15)
C10 0.0239(17) 0.047(2) 0.0258(19) 0.0004(16) 0.0057(14) -0.0061(15)
C11 0.0288(18) 0.038(2) 0.040(2) 0.0011(17) 0.0066(16) -0.0061(15)
C12 0.0325(19) 0.037(2) 0.038(2) 0.0003(17) 0.0106(16) -0.0006(16)
C13 0.0290(18) 0.036(2) 0.042(2) 0.0068(17) 0.0124(16) 0.0062(15)
C14 0.0227(17) 0.040(2) 0.042(2) 0.0103(17) 0.0104(16) 0.0076(15)
C15 0.0099(13) 0.0299(17) 0.0172(16) -0.0044(13) 0.0047(11) 0.0057(12)
C16 0.0084(13) 0.0234(16) 0.0229(17) -0.0062(13) 0.0025(12) 0.0035(11)
C17 0.0122(15) 0.040(2) 0.041(2) 0.0030(17) 0.0040(14) -0.0023(14)
C18 0.0139(15) 0.047(2) 0.039(2) 0.0096(17) 0.0116(14) 0.0052(14)
C19 0.0193(16) 0.040(2) 0.0270(19) -0.0001(15) 0.0051(14) 0.0007(14)
C20 0.0197(16) 0.0366(19) 0.031(2) -0.0008(15) 0.0056(14) 0.0001(14)
C21 0.0162(16) 0.044(2) 0.0195(18) 0.0009(15) 0.0040(13) 0.0018(14)
C22 0.0197(16) 0.040(2) 0.0239(19) 0.0019(15) 0.0050(14) 0.0023(14)
C23 0.0201(16) 0.037(2) 0.0277(19) 0.0048(15) 0.0078(14) -0.0019(14)
C24 0.0165(16) 0.044(2) 0.0194(18) -0.0004(15) 0.0037(13) 0.0015(14)
C25 0.0178(16) 0.049(2) 0.0258(19) -0.0007(16) 0.0068(14) 0.0001(15)
C26 0.0180(16) 0.051(2) 0.0252(19) -0.0038(17) 0.0058(14) -0.0013(15)
C27 0.0220(17) 0.051(2) 0.028(2) 0.0031(17) 0.0077(15) 0.0073(16)
C28 0.0217(16) 0.045(2) 0.0238(19) 0.0008(16) 0.0071(14) 0.0007(15)
C29 0.0118(16) 0.073(3) 0.034(2) -0.007(2) 0.0025(14) 0.0038(16)
C30 0.0163(16) 0.052(2) 0.036(2) -0.0050(18) 0.0088(15) -0.0030(15)
C31 0.0112(15) 0.053(2) 0.029(2) 0.0048(17) 0.0083(13) 0.0041(14)
C32 0.0236(17) 0.054(2) 0.032(2) 0.0085(18) 0.0118(15) 0.0087(16)
C33 0.036(2) 0.043(2) 0.063(3) 0.003(2) 0.022(2) 0.0088(17)
C34 0.031(2) 0.044(2) 0.056(3) 0.010(2) 0.0113(19) 0.0078(17)
C35 0.036(2) 0.046(2) 0.040(2) -0.0029(19) 0.0085(18) 0.0086(17)
C36 0.0305(19) 0.040(2) 0.040(2) -0.0064(18) 0.0074(17) 0.0014(16)
P1 0.0302(5) 0.0347(5) 0.0455(6) 0.0051(4) 0.0020(4) 0.0046(4)
F1 0.0341(12) 0.0501(14) 0.0712(18) -0.0023(13) -0.0099(12) -0.0042(10)
F2 0.0559(15) 0.0607(16) 0.0434(15) -0.0067(12) 0.0012(12) 0.0127(12)
F3 0.0385(13) 0.0679(17) 0.085(2) 0.0377(15) 0.0255(13) 0.0077(12)
F4 0.0286(11) 0.0581(15) 0.0549(15) -0.0093(12) 0.0124(10) -0.0054(10)
F5 0.0737(19) 0.0508(16) 0.0631(18) 0.0213(14) -0.0163(14) -0.0166(13)
F6 0.0510(16) 0.079(2) 0.110(3) -0.0138(19) 0.0110(17) 0.0351(15)
P2 0.0257(5) 0.0434(6) 0.0555(7) -0.0071(5) 0.0169(5) -0.0032(4)
F7 0.0683(17) 0.0622(17) 0.0517(16) -0.0019(13) 0.0271(14) 0.0130(13)
F8 0.084(2) 0.086(2) 0.101(3) 0.0221(18) 0.071(2) 0.0253(17)
F9 0.0477(14) 0.0429(14) 0.089(2) -0.0088(13) 0.0387(14) -0.0033(11)
F10 0.0383(14) 0.095(2) 0.0694(19) -0.0315(16) 0.0085(13) -0.0022(13)
F11 0.0557(15) 0.0461(15) 0.101(2) 0.0035(14) 0.0371(16) 0.0068(12)
F12 0.0291(13) 0.0681(19) 0.142(3) -0.0155(19) -0.0009(16) -0.0056(12)
N9 0.0352(18) 0.050(2) 0.050(2) 0.0000(17) 0.0141(16) 0.0026(16)
C37 0.034(2) 0.042(2) 0.037(2) -0.0019(18) 0.0136(17) -0.0042(18)
C38 0.042(2) 0.056(3) 0.051(3) 0.009(2) 0.010(2) 0.011(2)
N10 0.108(4) 0.071(3) 0.051(3) -0.003(2) 0.035(3) -0.002(3)
C39 0.050(3) 0.058(3) 0.046(3) -0.013(2) 0.019(2) -0.004(2)
C40 0.040(2) 0.056(3) 0.058(3) -0.009(2) 0.022(2) -0.0040(19)
N11 0.088(3) 0.056(3) 0.059(3) -0.002(2) 0.027(3) 0.004(2)
C41 0.061(3) 0.049(3) 0.060(3) -0.005(2) 0.034(3) 0.000(2)
C42 0.068(4) 0.101(5) 0.092(5) -0.039(4) 0.036(3) -0.019(3)

loop_
_atom_type_symbol
_atom_type_description
_atom_type_scat_dispersion_real
_atom_type_scat_dispersion_imag
_atom_type_scat_source
C C 0.0181 0.0091 'International Tables Vol C Tables 4.2.6.8 and 6.1.1.4'
H H 0.0000 0.0000 'International Tables Vol C Tables 4.2.6.8 and 6.1.1.4'
N N 0.0311 0.0180 'International Tables Vol C Tables 4.2.6.8 and 6.1.1.4'
O O 0.0492 0.0322 'International Tables Vol C Tables 4.2.6.8 and 6.1.1.4'
F F 0.0727 0.0534 'International Tables Vol C Tables 4.2.6.8 and 6.1.1.4'
P P 0.2955 0.4335 'International Tables Vol C Tables 4.2.6.8 and 6.1.1.4'

loop_
_geom_angle_atom_site_label_1
_geom_angle_atom_site_label_2
_geom_angle_atom_site_label_3
_geom_angle
C1 O1 C11 118.9(3)
C12 O2 C13 112.4(3)
C35 O3 C34 113.1(3)
C6 O4 C36 117.2(3)
C15 N1 N2 110.7(3)
C15 N1 C14 121.1(3)
N2 N1 C14 128.2(3)
N1 N2 N3 103.9(3)
C16 N3 N2 108.4(3)
C16 N3 C17 121.9(3)
N2 N3 C17 129.6(3)
C19 N4 C23 120.8(3)
C19 N4 C18 119.9(3)
C23 N4 C18 119.3(3)
C26 N5 C27 120.4(3)
C26 N5 C29 118.7(3)
C27 N5 C29 121.0(3)
N7 N6 C31 108.9(3)
N6 N7 N8 107.4(3)
N7 N8 C32 110.8(3)
N7 N8 C33 119.9(3)
C32 N8 C33 129.3(3)
O1 C1 C10 124.9(3)
O1 C1 C2 113.8(3)
C10 C1 C2 121.2(3)
C7 C2 C1 118.7(3)
C7 C2 C3 119.7(3)
C1 C2 C3 121.6(3)
C4 C3 C2 119.8(3)
C4 C3 H3 120.1
C2 C3 H3 120.1
C3 C4 C5 121.4(3)
C3 C4 H4 119.3
C5 C4 H4 119.3
C6 C5 C4 119.5(3)
C6 C5 H5 120.3
C4 C5 H5 120.3
O4 C6 C5 124.5(3)
O4 C6 C7 114.5(3)
C5 C6 C7 121.0(3)
C6 C7 C2 118.6(3)
C6 C7 C8 122.3(3)
C2 C7 C8 119.1(3)
C9 C8 C7 120.2(3)
C9 C8 H8 119.9
C7 C8 H8 119.9
C8 C9 C10 121.6(3)
C8 C9 H9 119.2
C10 C9 H9 119.2
C1 C10 C9 119.1(4)
C1 C10 H10 120.4
C9 C10 H10 120.4
O1 C11 C12 107.1(3)
O1 C11 H11A 110.3
C12 C11 H11A 110.3
O1 C11 H11B 110.3
C12 C11 H11B 110.3
H11A C11 H11B 108.5
O2 C12 C11 108.4(3)
O2 C12 H12A 110.0
C11 C12 H12A 110.0
O2 C12 H12B 110.0
C11 C12 H12B 110.0
H12A C12 H12B 108.4
O2 C13 C14 108.2(3)
O2 C13 H13A 110.1
C14 C13 H13A 110.1
O2 C13 H13B 110.1
C14 C13 H13B 110.1
H13A C13 H13B 108.4
N1 C14 C13 111.7(3)
N1 C14 H14A 109.3
C13 C14 H14A 109.3
N1 C14 H14B 109.3
C13 C14 H14B 109.3
H14A C14 H14B 107.9
C16 C15 N1 108.1(3)
C16 C15 H15 125.9
N1 C15 H15 125.9
C15 C16 N3 108.9(3)
C15 C16 H16 125.5
N3 C16 H16 125.5
N3 C17 C18 114.6(3)
N3 C17 H17A 108.6
C18 C17 H17A 108.6
N3 C17 H17B 108.6
C18 C17 H17B 108.6
H17A C17 H17B 107.6
N4 C18 C17 112.0(3)
N4 C18 H18A 109.2
C17 C18 H18A 109.2
N4 C18 H18B 109.2
C17 C18 H18B 109.2
H18A C18 H18B 107.9
N4 C19 C20 121.2(3)
N4 C19 H19 119.4
C20 C19 H19 119.4
C19 C20 C21 120.1(3)
C19 C20 H20 120.0
C21 C20 H20 120.0
C22 C21 C20 117.5(3)
C22 C21 C24 121.9(3)
C20 C21 C24 120.6(3)
C23 C22 C21 120.3(3)
C23 C22 H22 119.8
C21 C22 H22 119.8
N4 C23 C22 120.1(3)
N4 C23 H23 119.9
C22 C23 H23 119.9
C28 C24 C25 118.2(3)
C28 C24 C21 121.4(3)
C25 C24 C21 120.4(3)
C26 C25 C24 120.1(4)
C26 C25 H25 120.0
C24 C25 H25 120.0
N5 C26 C25 120.9(3)
N5 C26 H26 119.5
C25 C26 H26 119.5
N5 C27 C28 120.8(3)
N5 C27 H27 119.6
C28 C27 H27 119.6
C27 C28 C24 119.7(3)
C27 C28 H28 120.2
C24 C28 H28 120.2
N5 C29 C30 111.9(3)
N5 C29 H29A 109.2
C30 C29 H29A 109.2
N5 C29 H29B 109.2
C30 C29 H29B 109.2
H29A C29 H29B 107.9
C31 C30 C29 114.0(3)
C31 C30 H30 123.0
C29 C30 H30 123.0
N6 C31 C32 107.8(3)
N6 C31 C30 120.9(3)
C32 C31 C30 131.3(3)
N8 C32 C31 105.1(3)
N8 C32 H32 127.4
C31 C32 H32 127.4
N8 C33 C34 112.0(3)
N8 C33 H33A 109.2
C34 C33 H33A 109.2
N8 C33 H33B 109.2
C34 C33 H33B 109.2
H33A C33 H33B 107.9
O3 C34 C33 112.6(3)
O3 C34 H34A 109.1
C33 C34 H34A 109.1
O3 C34 H34B 109.1
C33 C34 H34B 109.1
H34A C34 H34B 107.8
O3 C35 C36 109.4(3)
O3 C35 H35A 109.8
C36 C35 H35A 109.8
O3 C35 H35B 109.8
C36 C35 H35B 109.8
H35A C35 H35B 108.2
O4 C36 C35 107.3(3)
O4 C36 H36A 110.3
C35 C36 H36A 110.3
O4 C36 H36B 110.3
C35 C36 H36B 110.3
H36A C36 H36B 108.5
F6 P1 F3 92.06(18)
F6 P1 F5 90.37(19)
F3 P1 F5 176.97(18)
F6 P1 F2 91.64(16)
F3 P1 F2 91.17(16)
F5 P1 F2 90.57(15)
F6 P1 F4 178.82(19)
F3 P1 F4 89.10(14)
F5 P1 F4 88.46(16)
F2 P1 F4 88.58(13)
F6 P1 F1 90.03(16)
F3 P1 F1 89.07(16)
F5 P1 F1 89.12(15)
F2 P1 F1 178.31(15)
F4 P1 F1 89.75(14)
F10 P2 F8 91.31(19)
F10 P2 F12 179.42(19)
F8 P2 F12 89.0(2)
F10 P2 F9 91.21(16)
F8 P2 F9 91.21(16)
F12 P2 F9 89.25(16)
F10 P2 F7 89.25(16)
F8 P2 F7 178.77(19)
F12 P2 F7 90.40(19)
F9 P2 F7 89.87(15)
F10 P2 F11 90.12(16)
F8 P2 F11 90.10(17)
F12 P2 F11 89.41(16)
F9 P2 F11 178.12(18)
F7 P2 F11 88.80(15)
N9 C37 C38 179.3(5)
C37 C38 H38A 109.5
C37 C38 H38B 109.5
H38A C38 H38B 109.5
C37 C38 H38C 109.5
H38A C38 H38C 109.5
H38B C38 H38C 109.5
N10 C39 C40 178.2(6)
C39 C40 H40A 109.5
C39 C40 H40B 109.5
H40A C40 H40B 109.5
C39 C40 H40C 109.5
H40A C40 H40C 109.5
H40B C40 H40C 109.5
N11 C41 C42 178.9(6)
C41 C42 H42A 109.5
C41 C42 H42B 109.5
H42A C42 H42B 109.5
C41 C42 H42C 109.5
H42A C42 H42C 109.5
H42B C42 H42C 109.5

loop_
_geom_bond_atom_site_label_1
_geom_bond_atom_site_label_2
_geom_bond_distance
O1 C1 1.364(4)
O1 C11 1.428(4)
O2 C12 1.419(5)
O2 C13 1.419(4)
O3 C35 1.411(5)
O3 C34 1.422(4)
O4 C6 1.368(4)
O4 C36 1.431(5)
N1 C15 1.333(4)
N1 N2 1.355(5)
N1 C14 1.451(5)
N2 N3 1.390(5)
N3 C16 1.344(5)
N3 C17 1.492(5)
N4 C19 1.339(5)
N4 C23 1.355(5)
N4 C18 1.495(4)
N5 C26 1.344(5)
N5 C27 1.354(5)
N5 C29 1.491(4)
N6 N7 1.315(5)
N6 C31 1.355(5)
N7 N8 1.336(4)
N8 C32 1.340(5)
N8 C33 1.460(5)
C1 C10 1.381(5)
C1 C2 1.424(5)
C2 C7 1.420(5)
C2 C3 1.424(5)
C3 C4 1.360(5)
C3 H3 0.9500
C4 C5 1.414(5)
C4 H4 0.9500
C5 C6 1.381(5)
C5 H5 0.9500
C6 C7 1.415(5)
C7 C8 1.428(4)
C8 C9 1.366(5)
C8 H8 0.9500
C9 C10 1.410(5)
C9 H9 0.9500
C10 H10 0.9500
C11 C12 1.496(5)
C11 H11A 0.9900
C11 H11B 0.9900
C12 H12A 0.9900
C12 H12B 0.9900
C13 C14 1.507(5)
C13 H13A 0.9900
C13 H13B 0.9900
C14 H14A 0.9900
C14 H14B 0.9900
C15 C16 1.311(5)
C15 H15 0.9500
C16 H16 0.9500
C17 C18 1.520(5)
C17 H17A 0.9900
C17 H17B 0.9900
C18 H18A 0.9900
C18 H18B 0.9900
C19 C20 1.366(5)
C19 H19 0.9500
C20 C21 1.402(5)
C20 H20 0.9500
C21 C22 1.398(5)
C21 C24 1.495(4)
C22 C23 1.377(5)
C22 H22 0.9500
C23 H23 0.9500
C24 C28 1.392(5)
C24 C25 1.393(5)
C25 C26 1.375(5)
C25 H25 0.9500
C26 H26 0.9500
C27 C28 1.382(5)
C27 H27 0.9500
C28 H28 0.9500
C29 C30 1.517(5)
C29 H29A 0.9900
C29 H29B 0.9900
C30 C31 1.489(5)
C30 H30 0.9500
C31 C32 1.372(6)
C32 H32 0.9500
C33 C34 1.515(6)
C33 H33A 0.9900
C33 H33B 0.9900
C34 H34A 0.9900
C34 H34B 0.9900
C35 C36 1.504(5)
C35 H35A 0.9900
C35 H35B 0.9900
C36 H36A 0.9900
C36 H36B 0.9900
P1 F6 1.571(3)
P1 F3 1.581(3)
P1 F5 1.591(3)
P1 F2 1.602(3)
P1 F4 1.602(2)
P1 F1 1.605(3)
P2 F10 1.573(3)
P2 F8 1.577(3)
P2 F12 1.586(3)
P2 F9 1.595(3)
P2 F7 1.597(3)
P2 F11 1.603(3)
N9 C37 1.135(5)
C37 C38 1.460(6)
C38 H38A 0.9800
C38 H38B 0.9800
C38 H38C 0.9800
N10 C39 1.138(6)
C39 C40 1.465(7)
C40 H40A 0.9800
C40 H40B 0.9800
C40 H40C 0.9800
N11 C41 1.135(7)
C41 C42 1.443(8)
C42 H42A 0.9800
C42 H42B 0.9800
C42 H42C 0.9800

loop_
_geom_torsion_atom_site_label_1
_geom_torsion_atom_site_label_2
_geom_torsion_atom_site_label_3
_geom_torsion_atom_site_label_4
_geom_torsion
C15 N1 N2 N3 -0.2(3)
C14 N1 N2 N3 -177.7(3)
N1 N2 N3 C16 0.0(3)
N1 N2 N3 C17 176.8(3)
C31 N6 N7 N8 -0.3(3)
N6 N7 N8 C32 0.6(4)
N6 N7 N8 C33 -179.4(3)
C11 O1 C1 C10 -3.6(5)
C11 O1 C1 C2 177.3(3)
O1 C1 C2 C7 176.8(3)
C10 C1 C2 C7 -2.3(5)
O1 C1 C2 C3 -3.4(5)
C10 C1 C2 C3 177.5(3)
C7 C2 C3 C4 -1.9(5)
C1 C2 C3 C4 178.4(3)
C2 C3 C4 C5 0.8(5)
C3 C4 C5 C6 1.3(5)
C36 O4 C6 C5 2.3(5)
C36 O4 C6 C7 -177.8(3)
C4 C5 C6 O4 177.6(3)
C4 C5 C6 C7 -2.3(5)
O4 C6 C7 C2 -178.8(3)
C5 C6 C7 C2 1.1(5)
O4 C6 C7 C8 1.1(5)
C5 C6 C7 C8 -179.0(3)
C1 C2 C7 C6 -179.3(3)
C3 C2 C7 C6 1.0(5)
C1 C2 C7 C8 0.8(5)
C3 C2 C7 C8 -178.9(3)
C6 C7 C8 C9 -178.9(3)
C2 C7 C8 C9 1.0(5)
C7 C8 C9 C10 -1.5(5)
O1 C1 C10 C9 -177.1(3)
C2 C1 C10 C9 1.8(5)
C8 C9 C10 C1 0.1(5)
C1 O1 C11 C12 177.2(3)
C13 O2 C12 C11 -175.8(3)
O1 C11 C12 O2 59.2(4)
C12 O2 C13 C14 149.8(3)
C15 N1 C14 C13 121.5(3)
N2 N1 C14 C13 -61.2(4)
O2 C13 C14 N1 -64.1(4)
N2 N1 C15 C16 0.3(3)
C14 N1 C15 C16 178.1(3)
N1 C15 C16 N3 -0.3(3)
N2 N3 C16 C15 0.2(3)
C17 N3 C16 C15 -176.9(3)
C16 N3 C17 C18 -130.4(3)
N2 N3 C17 C18 53.1(5)
C19 N4 C18 C17 -104.5(4)
C23 N4 C18 C17 77.9(4)
N3 C17 C18 N4 66.1(4)
C23 N4 C19 C20 1.6(5)
C18 N4 C19 C20 -175.9(3)
N4 C19 C20 C21 -0.5(5)
C19 C20 C21 C22 -0.5(5)
C19 C20 C21 C24 178.5(3)
C20 C21 C22 C23 0.4(5)
C24 C21 C22 C23 -178.5(3)
C19 N4 C23 C22 -1.7(5)
C18 N4 C23 C22 175.9(3)
C21 C22 C23 N4 0.6(5)
C22 C21 C24 C28 -10.2(5)
C20 C21 C24 C28 170.9(3)
C22 C21 C24 C25 169.5(3)
C20 C21 C24 C25 -9.4(5)
C28 C24 C25 C26 0.1(5)
C21 C24 C25 C26 -179.6(3)
C27 N5 C26 C25 -1.0(5)
C29 N5 C26 C25 179.4(3)
C24 C25 C26 N5 0.8(5)
C26 N5 C27 C28 0.3(5)
C29 N5 C27 C28 179.9(3)
N5 C27 C28 C24 0.6(5)
C25 C24 C28 C27 -0.8(5)
C21 C24 C28 C27 178.9(3)
C26 N5 C29 C30 82.5(4)
C27 N5 C29 C30 -97.2(4)
N5 C29 C30 C31 75.9(4)
N7 N6 C31 C32 0.0(4)
N7 N6 C31 C30 -178.7(3)
C29 C30 C31 N6 -147.8(3)
C29 C30 C31 C32 33.8(5)
N7 N8 C32 C31 -0.6(4)
C33 N8 C32 C31 179.5(3)
N6 C31 C32 N8 0.4(4)
C30 C31 C32 N8 178.9(3)
N7 N8 C33 C34 137.3(3)
C32 N8 C33 C34 -42.7(5)
C35 O3 C34 C33 -73.3(5)
N8 C33 C34 O3 -51.8(5)
C34 O3 C35 C36 173.9(3)
C6 O4 C36 C35 -175.7(3)
O3 C35 C36 O4 -67.3(4)
